data_7218064
loop_
_publ_author_name
'Hao, Xiu-Li'
'Ma, Yuan-Yuan'
'Wang, Yong-Hui'
'Zang, Hong-Ying'
'Li, Yang-Guang'

_publ_section_title
;
 Isopolymolybdate-induced organic--inorganic hybrid assemblies with copper
 ions and bichelate-bridging ligands
;
_journal_issue 43
_journal_name_full CrystEngComm
_journal_page_first 10017
_journal_paper_doi 10.1039/C4CE01591F
_journal_volume 16
_journal_year 2014
_chemical_formula_sum 'C96 H96 Cu4 Mo16 N24 O60'
_chemical_formula_weight 4335.17
_chemical_name_systematic
; 
 ? 
;
_space_group_IT_number 2
_symmetry_cell_setting triclinic
_symmetry_space_group_name_Hall '-P 1'
_symmetry_space_group_name_H-M 'P -1'
_atom_sites_solution_hydrogens geom
_atom_sites_solution_primary direct
_atom_sites_solution_secondary difmap
_audit_creation_method SHELXL-97
_cell_angle_alpha 72.343(3)
_cell_angle_beta 66.337(4)
_cell_angle_gamma 63.668(3)
_cell_formula_units_Z 1
_cell_length_a 14.8527(6)
_cell_length_b 15.7723(5)
_cell_length_c 17.4004(6)
_cell_measurement_reflns_used 4768
_cell_measurement_temperature 150(2)
_cell_measurement_theta_max 29.1621
_cell_measurement_theta_min 2.9103
_cell_volume 3306.9(2)
_computing_cell_refinement PROCESS-AUTO
_computing_data_collection PROCESS-AUTO
_computing_data_reduction CrystalStructure
_computing_structure_refinement 'SHELXL-97 (Sheldrick, 1997)'
_computing_structure_solution 'SHELXS-97 (Sheldrick, 1990)'
_diffrn_ambient_temperature 150(2)
_diffrn_detector_area_resol_mean 0.01
_diffrn_measured_fraction_theta_full 0.996
_diffrn_measured_fraction_theta_max 0.996
_diffrn_measurement_device_type 'Rigaku R-AXIS RAPID IP'
_diffrn_measurement_method Oscillation
_diffrn_radiation_monochromator graphite
_diffrn_radiation_source 'fine-focus sealed tube'
_diffrn_radiation_type MoK\a
_diffrn_radiation_wavelength 0.71073
_diffrn_reflns_av_R_equivalents 0.0710
_diffrn_reflns_av_sigmaI/netI 0.1762
_diffrn_reflns_limit_h_max 13
_diffrn_reflns_limit_h_min -17
_diffrn_reflns_limit_k_max 15
_diffrn_reflns_limit_k_min -18
_diffrn_reflns_limit_l_max 20
_diffrn_reflns_limit_l_min -20
_diffrn_reflns_number 21482
_diffrn_reflns_theta_full 25.00
_diffrn_reflns_theta_max 25.00
_diffrn_reflns_theta_min 2.92
_diffrn_standards_decay_% none
_diffrn_standards_interval_count 0
_diffrn_standards_interval_time 0
_diffrn_standards_number 0
_exptl_absorpt_coefficient_mu 2.186
_exptl_absorpt_correction_T_max 0.6448
_exptl_absorpt_correction_T_min 0.6002
_exptl_absorpt_correction_type multi-scan
_exptl_absorpt_process_details 'ABSCOR by T.Higashi 8 March, 1995'
_exptl_crystal_colour green
_exptl_crystal_density_diffrn 2.177
_exptl_crystal_density_method 'not measured'
_exptl_crystal_description block
_exptl_crystal_F_000 2108
_exptl_crystal_size_max 0.26
_exptl_crystal_size_mid 0.24
_exptl_crystal_size_min 0.22
_refine_diff_density_max 1.932
_refine_diff_density_min -1.108
_refine_diff_density_rms 0.167
_refine_ls_extinction_method none
_refine_ls_goodness_of_fit_ref 1.008
_refine_ls_hydrogen_treatment constr
_refine_ls_matrix_type full
_refine_ls_number_parameters 891
_refine_ls_number_reflns 11593
_refine_ls_number_restraints 12
_refine_ls_restrained_S_all 1.008
_refine_ls_R_factor_all 0.1508
_refine_ls_R_factor_gt 0.0721
_refine_ls_shift/su_max 0.001
_refine_ls_shift/su_mean 0.000
_refine_ls_structure_factor_coef Fsqd
_refine_ls_weighting_details 'calc w=1/[\s^2^(Fo^2^)+(0.0385P)^2^+0.0000P] where P=(Fo^2^+2Fc^2^)/3'
_refine_ls_weighting_scheme calc
_refine_ls_wR_factor_gt 0.1292
_refine_ls_wR_factor_ref 0.1706
_reflns_number_gt 6257
_reflns_number_total 11593
_reflns_threshold_expression >2sigma(I)
_cod_data_source_file c4ce01591f2.cif
_cod_data_source_block 2
_cod_depositor_comments 'Adding full bibliography for 7218060--7218066.cif.'
_cod_original_sg_symbol_H-M P-1
_cod_database_code 7218064

loop_
_symmetry_equiv_pos_as_xyz
'x, y, z'
'-x, -y, -z'

loop_
_atom_site_label
_atom_site_type_symbol
_atom_site_fract_x
_atom_site_fract_y
_atom_site_fract_z
_atom_site_U_iso_or_equiv
_atom_site_adp_type
_atom_site_occupancy
_atom_site_symmetry_multiplicity
_atom_site_calc_flag
_atom_site_refinement_flags
Cu1 Cu 0.16559(12) 1.06763(10) 0.14556(9) 0.0378(4) Uani 1 1 d .
Cu2 Cu 0.27411(13) 0.46808(10) 0.38195(8) 0.0408(4) Uani 1 1 d .
Mo1 Mo 0.38838(9) 0.00894(8) 0.47899(7) 0.0395(3) Uani 1 1 d .
Mo2 Mo 0.52089(10) 0.23359(8) 0.44388(7) 0.0448(3) Uani 1 1 d .
Mo3 Mo 0.56000(10) 0.08552(8) 0.32650(7) 0.0434(3) Uani 1 1 d .
Mo4 Mo 0.35017(10) 0.15221(8) 0.59744(7) 0.0467(3) Uani 1 1 d .
Mo5 Mo -0.23297(9) 1.65690(7) 0.09508(6) 0.0416(3) Uani 1 1 d .
Mo6 Mo -0.21807(10) 1.43527(7) 0.10477(7) 0.0428(3) Uani 1 1 d .
Mo7 Mo 0.02817(9) 1.46237(7) 0.10169(6) 0.0372(3) Uani 1 1 d .
Mo8 Mo 0.01721(9) 1.28387(7) -0.00019(6) 0.0367(3) Uani 1 1 d .
O1 O 0.6576(8) 0.0455(6) 0.2381(5) 0.058(3) Uani 1 1 d .
O2 O 0.6346(7) 0.0975(6) 0.4973(5) 0.053(3) Uani 1 1 d .
O3 O 0.2910(8) 0.1621(6) 0.7010(5) 0.066(3) Uani 1 1 d .
O4 O 0.5881(9) 0.3000(7) 0.4381(6) 0.069(3) Uani 1 1 d .
O5 O 0.4171(7) 0.3138(5) 0.4071(5) 0.049(2) Uani 1 1 d .
O6 O 0.4567(8) 0.1629(6) 0.2908(6) 0.061(3) Uani 1 1 d .
O7 O 0.3356(7) 0.0325(5) 0.5946(5) 0.046(2) Uani 1 1 d .
O8 O 0.2907(7) 0.0910(6) 0.4378(5) 0.050(2) Uani 1 1 d .
O9 O 0.6060(7) 0.1688(6) 0.3471(4) 0.044(2) Uani 1 1 d .
O10 O 0.4437(7) 0.2180(5) 0.5620(5) 0.049(2) Uani 1 1 d .
O11 O 0.2563(7) 0.2308(6) 0.5493(5) 0.051(2) Uani 1 1 d .
O12 O 0.4709(6) 0.0970(5) 0.4680(4) 0.041(2) Uani 1 1 d .
O13 O -0.3126(8) 1.6621(6) 0.1960(5) 0.067(3) Uani 1 1 d .
O14 O -0.2812(8) 1.4040(6) 0.0624(6) 0.062(3) Uani 1 1 d .
O15 O 0.0765(7) 1.5548(5) 0.0411(5) 0.046(2) Uani 1 1 d .
O16 O -0.0905(7) 1.6313(5) -0.0400(5) 0.045(2) Uani 1 1 d .
O17 O -0.1211(7) 1.6851(5) 0.0995(4) 0.051(3) Uani 1 1 d .
O18 O -0.2636(6) 1.5700(5) 0.0619(5) 0.041(2) Uani 1 1 d .
O19 O -0.0440(8) 1.2514(6) -0.0445(5) 0.055(3) Uani 1 1 d .
O20 O -0.2964(7) 1.7611(6) 0.0396(6) 0.064(3) Uani 1 1 d .
O21 O 0.0943(7) 1.1793(5) 0.0429(5) 0.055(3) Uani 1 1 d .
O22 O -0.1126(7) 1.5031(5) 0.1255(5) 0.046(3) Uani 1 1 d .
O23 O -0.2852(7) 1.4297(6) 0.2095(5) 0.049(2) Uani 1 1 d .
O24 O 0.0586(8) 1.4228(7) 0.1926(5) 0.063(3) Uani 1 1 d .
O25 O -0.0901(6) 1.3269(5) 0.1006(4) 0.035(2) Uani 1 1 d .
O26 O 0.5049(7) -0.0213(5) 0.3760(5) 0.044(2) Uani 1 1 d .
C1 C 0.0232(12) 1.2051(8) 0.2656(7) 0.048(4) Uani 1 1 d .
H1A H 0.0825 1.2209 0.2543 0.058 Uiso 1 1 calc R
C2 C -0.0753(15) 1.2549(10) 0.3201(9) 0.070(5) Uani 1 1 d .
H2A H -0.0823 1.3044 0.3449 0.085 Uiso 1 1 calc R
C3 C -0.1593(17) 1.2328(12) 0.3370(10) 0.083(6) Uani 1 1 d .
H3A H -0.2247 1.2644 0.3763 0.100 Uiso 1 1 calc R
C4 C -0.1521(12) 1.1647(10) 0.2982(9) 0.064(5) Uani 1 1 d .
H4 H -0.2121 1.1512 0.3068 0.077 Uiso 1 1 calc R
C5 C -0.0496(11) 1.1153(8) 0.2441(8) 0.043(4) Uani 1 1 d .
C6 C -0.0329(13) 1.0410(9) 0.1996(9) 0.056(4) Uani 1 1 d U
C7 C -0.0959(15) 0.9973(12) 0.2006(12) 0.094(6) Uani 1 1 d .
H7A H -0.1687 1.0110 0.2320 0.112 Uiso 1 1 calc R
C8 C -0.0337(14) 0.9312(12) 0.1482(12) 0.083(6) Uani 1 1 d .
H8A H -0.0546 0.8902 0.1346 0.100 Uiso 1 1 calc R
C9 C 0.1603(11) 0.8735(8) 0.0596(8) 0.053(4) Uani 1 1 d .
H9A H 0.1967 0.9143 0.0148 0.063 Uiso 1 1 calc R
H9B H 0.1378 0.8436 0.0316 0.063 Uiso 1 1 calc R
C10 C 0.2374(11) 0.7954(8) 0.1039(8) 0.042(3) Uani 1 1 d .
C11 C 0.2299(13) 0.7869(8) 0.1866(7) 0.054(4) Uani 1 1 d .
H11A H 0.1723 0.8322 0.2207 0.064 Uiso 1 1 calc R
C12 C 0.3040(12) 0.7141(8) 0.2214(7) 0.053(4) Uani 1 1 d .
H12A H 0.2968 0.7109 0.2788 0.063 Uiso 1 1 calc R
C13 C 0.3886(10) 0.6455(8) 0.1752(7) 0.039(3) Uani 1 1 d .
C14 C 0.3902(13) 0.6530(10) 0.0925(8) 0.071(6) Uani 1 1 d .
H14A H 0.4441 0.6051 0.0592 0.085 Uiso 1 1 calc R
C15 C 0.3188(12) 0.7251(9) 0.0583(8) 0.057(4) Uani 1 1 d .
H15A H 0.3246 0.7278 0.0013 0.068 Uiso 1 1 calc R
C16 C 0.4713(11) 0.5676(8) 0.2092(7) 0.057(5) Uani 1 1 d .
H16A H 0.4777 0.5057 0.2006 0.069 Uiso 1 1 calc R
H16B H 0.5399 0.5755 0.1768 0.069 Uiso 1 1 calc R
C17 C 0.4914(11) 0.6012(9) 0.3322(9) 0.048(4) Uani 1 1 d .
H17A H 0.5417 0.6309 0.3011 0.057 Uiso 1 1 calc R
C18 C 0.4481(11) 0.5881(8) 0.4166(8) 0.047(4) Uani 1 1 d .
H18A H 0.4626 0.6052 0.4570 0.057 Uiso 1 1 calc R
C19 C 0.3797(9) 0.5456(7) 0.4328(7) 0.027(3) Uani 1 1 d .
C20 C 0.3044(10) 0.5165(7) 0.5111(6) 0.034(3) Uani 1 1 d .
C21 C 0.2945(10) 0.5285(8) 0.5901(7) 0.046(4) Uani 1 1 d .
H21A H 0.3364 0.5566 0.5950 0.055 Uiso 1 1 calc R
C22 C 0.2244(12) 0.4999(9) 0.6605(8) 0.051(4) Uani 1 1 d .
H22A H 0.2182 0.5051 0.7155 0.061 Uiso 1 1 calc R
C23 C 0.1625(12) 0.4630(9) 0.6497(7) 0.054(4) Uani 1 1 d .
H23A H 0.1112 0.4446 0.6979 0.065 Uiso 1 1 calc R
C24 C 0.1735(12) 0.4521(8) 0.5697(7) 0.049(4) Uani 1 1 d .
H24A H 0.1311 0.4259 0.5629 0.059 Uiso 1 1 calc R
C25 C 0.3871(14) 0.3833(11) 0.2272(7) 0.075(6) Uani 1 1 d .
H25A H 0.4358 0.3407 0.2570 0.090 Uiso 1 1 calc R
C26 C 0.4034(14) 0.3694(10) 0.1459(8) 0.081(6) Uani 1 1 d .
H26A H 0.4634 0.3186 0.1199 0.097 Uiso 1 1 calc R
C27 C 0.3305(14) 0.4310(12) 0.1047(8) 0.076(5) Uani 1 1 d .
H27A H 0.3392 0.4217 0.0503 0.091 Uiso 1 1 calc R
C28 C 0.2463(14) 0.5049(10) 0.1411(8) 0.062(5) Uani 1 1 d .
H28A H 0.1979 0.5484 0.1113 0.075 Uiso 1 1 calc R
C29 C 0.2307(12) 0.5172(9) 0.2213(7) 0.047(4) Uani 1 1 d .
C30 C 0.1391(11) 0.5875(8) 0.2672(7) 0.041(3) Uani 1 1 d .
C31 C 0.0527(13) 0.6527(10) 0.2417(8) 0.066(5) Uani 1 1 d .
H31A H 0.0409 0.6610 0.1896 0.079 Uiso 1 1 calc R
C32 C -0.0125(13) 0.7027(10) 0.3086(8) 0.059(4) Uani 1 1 d .
H32A H -0.0783 0.7544 0.3110 0.071 Uiso 1 1 calc R
C33 C -0.0028(12) 0.7012(9) 0.4495(8) 0.053(4) Uani 1 1 d .
H33A H 0.0187 0.6465 0.4934 0.064 Uiso 1 1 calc R
H33B H -0.0809 0.7313 0.4688 0.064 Uiso 1 1 calc R
C34 C 0.0442(11) 0.7735(8) 0.4395(7) 0.042(4) Uani 1 1 d .
C35 C -0.0104(11) 0.8722(8) 0.4179(8) 0.049(4) Uani 1 1 d .
H35A H -0.0796 0.8955 0.4140 0.059 Uiso 1 1 calc R
C36 C 0.0411(13) 0.9352(10) 0.4022(9) 0.058(4) Uani 1 1 d .
H36A H 0.0053 1.0016 0.3865 0.070 Uiso 1 1 calc R
C37 C 0.1384(11) 0.9064(8) 0.4082(7) 0.040(3) Uani 1 1 d .
C38 C 0.1827(11) 0.8108(9) 0.4337(8) 0.051(4) Uani 1 1 d .
H38A H 0.2510 0.7879 0.4394 0.061 Uiso 1 1 calc R
C39 C 0.1393(14) 0.7465(9) 0.4513(9) 0.070(5) Uani 1 1 d .
H39A H 0.1745 0.6818 0.4723 0.084 Uiso 1 1 calc R
C40 C 0.1940(12) 0.9721(9) 0.3801(8) 0.056(4) Uani 1 1 d .
H40A H 0.1448 1.0380 0.3674 0.067 Uiso 1 1 calc R
H40B H 0.2173 0.9706 0.4266 0.067 Uiso 1 1 calc R
C41 C 0.3861(12) 0.8910(10) 0.3005(9) 0.052(4) Uani 1 1 d .
H41A H 0.4140 0.8657 0.3467 0.062 Uiso 1 1 calc R
C42 C 0.4411(11) 0.8753(9) 0.2191(9) 0.055(4) Uani 1 1 d .
H42A H 0.5140 0.8388 0.1961 0.066 Uiso 1 1 calc R
C43 C 0.3660(12) 0.9253(8) 0.1777(8) 0.046(4) Uani 1 1 d .
C44 C 0.3784(12) 0.9382(9) 0.0857(9) 0.059(4) Uani 1 1 d .
C45 C 0.4734(13) 0.8875(10) 0.0302(10) 0.067(5) Uani 1 1 d .
H45A H 0.5321 0.8418 0.0483 0.081 Uiso 1 1 calc R
C46 C 0.4755(13) 0.9098(13) -0.0560(11) 0.079(6) Uani 1 1 d .
H46A H 0.5385 0.8770 -0.0965 0.095 Uiso 1 1 calc R
C47 C 0.3946(13) 0.9739(12) -0.0838(10) 0.076(5) Uani 1 1 d .
H47A H 0.3987 0.9871 -0.1418 0.091 Uiso 1 1 calc R
C48 C 0.3069(11) 1.0186(10) -0.0239(8) 0.054(4) Uani 1 1 d .
H48A H 0.2485 1.0650 -0.0420 0.064 Uiso 1 1 calc R
N1 N 0.0346(9) 1.1354(7) 0.2293(6) 0.042(3) Uani 1 1 d .
N2 N 0.0676(9) 1.0010(6) 0.1504(7) 0.045(3) Uani 1 1 d .
N3 N 0.0654(11) 0.9344(7) 0.1184(7) 0.055(3) Uani 1 1 d .
N4 N 0.4503(9) 0.5645(7) 0.2993(6) 0.042(3) Uani 1 1 d .
N5 N 0.3770(7) 0.5307(6) 0.3611(5) 0.028(2) Uani 1 1 d .
N6 N 0.2454(8) 0.4794(6) 0.5023(5) 0.033(2) Uani 1 1 d .
N7 N 0.3025(9) 0.4570(7) 0.2635(6) 0.048(3) Uani 1 1 d .
N8 N 0.1302(9) 0.5955(7) 0.3444(6) 0.044(3) Uani 1 1 d .
N9 N 0.0327(10) 0.6661(7) 0.3690(6) 0.048(3) Uani 1 1 d .
N10 N 0.2858(10) 0.9481(7) 0.3048(7) 0.048(3) Uani 1 1 d .
N11 N 0.2727(9) 0.9686(6) 0.2265(6) 0.040(3) Uani 1 1 d .
N12 N 0.2952(8) 1.0026(7) 0.0606(6) 0.037(2) Uani 1 1 d U
O1W O 0.1936(7) 0.3788(5) 0.4240(5) 0.043(2) Uani 1 1 d .
O2W O 0.2333(7) 1.1659(6) 0.1311(5) 0.054(3) Uani 1 1 d .
O3W O 0.1255(9) 0.3326(7) 0.3320(6) 0.080(3) Uiso 1 1 d .
O4W O 0.2905(10) 0.1678(8) 0.2613(7) 0.099(4) Uiso 1 1 d .

loop_
_atom_site_aniso_label
_atom_site_aniso_U_11
_atom_site_aniso_U_22
_atom_site_aniso_U_33
_atom_site_aniso_U_23
_atom_site_aniso_U_13
_atom_site_aniso_U_12
Cu1 0.0342(10) 0.0365(8) 0.0441(8) -0.0066(7) -0.0124(7) -0.0137(7)
Cu2 0.0491(11) 0.0518(9) 0.0291(7) -0.0016(7) -0.0121(7) -0.0281(8)
Mo1 0.0319(7) 0.0505(6) 0.0432(6) -0.0070(5) -0.0170(5) -0.0167(6)
Mo2 0.0454(8) 0.0470(6) 0.0512(7) -0.0078(5) -0.0190(6) -0.0214(6)
Mo3 0.0417(8) 0.0542(7) 0.0416(6) -0.0053(5) -0.0174(5) -0.0214(6)
Mo4 0.0422(8) 0.0484(6) 0.0487(7) -0.0127(6) -0.0131(6) -0.0134(6)
Mo5 0.0357(8) 0.0367(6) 0.0411(6) 0.0011(5) -0.0080(5) -0.0119(5)
Mo6 0.0421(8) 0.0422(6) 0.0429(6) -0.0037(5) -0.0170(6) -0.0130(6)
Mo7 0.0439(8) 0.0451(6) 0.0284(5) -0.0003(5) -0.0141(5) -0.0222(6)
Mo8 0.0444(8) 0.0308(5) 0.0369(6) -0.0022(5) -0.0149(5) -0.0156(5)
O1 0.055(7) 0.083(6) 0.046(5) -0.021(5) -0.014(5) -0.028(5)
O2 0.048(6) 0.067(6) 0.052(5) -0.011(5) -0.013(5) -0.028(5)
O3 0.069(8) 0.079(6) 0.049(5) -0.018(5) -0.008(5) -0.031(6)
O4 0.077(8) 0.074(6) 0.078(6) -0.016(5) -0.023(6) -0.044(6)
O5 0.047(6) 0.044(5) 0.065(5) -0.011(4) -0.027(5) -0.013(4)
O6 0.067(7) 0.063(6) 0.069(6) 0.015(5) -0.041(5) -0.038(5)
O7 0.031(6) 0.056(5) 0.040(5) -0.006(4) -0.002(4) -0.016(4)
O8 0.037(6) 0.064(5) 0.056(5) 0.006(4) -0.030(4) -0.021(5)
O9 0.047(6) 0.065(5) 0.037(4) -0.016(4) -0.014(4) -0.030(5)
O10 0.057(7) 0.046(5) 0.050(5) -0.013(4) -0.025(5) -0.013(5)
O11 0.036(6) 0.049(5) 0.069(6) -0.005(4) -0.026(5) -0.010(4)
O12 0.034(6) 0.055(5) 0.033(4) -0.005(4) -0.011(4) -0.016(4)
O13 0.066(8) 0.055(5) 0.047(5) -0.008(5) 0.010(5) -0.019(5)
O14 0.072(8) 0.063(6) 0.073(6) -0.013(5) -0.042(6) -0.025(5)
O15 0.061(7) 0.036(4) 0.056(5) 0.002(4) -0.031(5) -0.025(4)
O16 0.039(6) 0.054(5) 0.048(5) -0.005(4) -0.008(4) -0.029(4)
O17 0.059(7) 0.055(5) 0.035(4) -0.002(4) -0.007(4) -0.028(5)
O18 0.030(5) 0.040(4) 0.049(5) 0.011(4) -0.019(4) -0.015(4)
O19 0.070(7) 0.063(5) 0.058(5) -0.013(5) -0.026(5) -0.036(5)
O20 0.030(6) 0.053(5) 0.096(7) 0.017(5) -0.034(5) -0.010(5)
O21 0.058(7) 0.033(4) 0.054(5) 0.018(4) -0.020(5) -0.012(4)
O22 0.046(6) 0.035(4) 0.039(4) -0.009(4) -0.005(4) -0.006(4)
O23 0.038(6) 0.063(5) 0.038(4) 0.003(4) -0.008(4) -0.022(5)
O24 0.078(8) 0.088(7) 0.037(5) 0.005(5) -0.032(5) -0.041(6)
O25 0.036(5) 0.039(4) 0.028(4) -0.004(3) -0.004(4) -0.018(4)
O26 0.050(6) 0.046(5) 0.041(4) -0.009(4) -0.013(4) -0.021(4)
C1 0.062(11) 0.053(8) 0.035(7) -0.013(6) -0.013(7) -0.025(7)
C2 0.083(15) 0.062(10) 0.062(10) -0.028(8) -0.005(9) -0.026(10)
C3 0.092(17) 0.078(12) 0.073(11) -0.015(9) -0.007(11) -0.039(11)
C4 0.041(10) 0.066(9) 0.071(10) -0.001(8) -0.010(8) -0.020(8)
C5 0.032(9) 0.043(7) 0.052(8) -0.013(6) -0.028(7) 0.004(6)
C6 0.047(6) 0.049(5) 0.060(5) -0.007(4) -0.010(4) -0.016(4)
C7 0.052(13) 0.097(13) 0.142(17) -0.045(13) -0.008(12) -0.039(11)
C8 0.054(13) 0.087(12) 0.140(16) -0.034(12) -0.032(12) -0.040(10)
C9 0.069(11) 0.044(7) 0.067(8) -0.013(7) -0.053(8) -0.008(7)
C10 0.047(9) 0.025(6) 0.052(8) 0.011(6) -0.020(7) -0.019(6)
C11 0.090(13) 0.036(7) 0.037(7) -0.013(6) -0.019(8) -0.020(7)
C12 0.083(12) 0.043(7) 0.021(6) 0.012(6) -0.012(7) -0.028(8)
C13 0.032(8) 0.042(7) 0.040(7) 0.000(6) -0.004(6) -0.021(6)
C14 0.086(14) 0.054(9) 0.040(8) -0.015(7) -0.003(8) -0.007(9)
C15 0.078(12) 0.049(8) 0.032(7) 0.008(6) -0.014(7) -0.026(8)
C16 0.051(10) 0.044(7) 0.038(7) -0.024(6) 0.010(7) 0.006(7)
C17 0.038(9) 0.053(8) 0.066(9) 0.012(7) -0.030(7) -0.031(7)
C18 0.047(10) 0.052(8) 0.053(8) -0.002(7) -0.024(7) -0.023(7)
C19 0.011(7) 0.021(5) 0.041(6) -0.002(5) -0.009(5) -0.002(5)
C20 0.054(9) 0.026(6) 0.026(6) -0.004(5) -0.005(6) -0.026(6)
C21 0.033(9) 0.045(7) 0.046(8) -0.007(6) -0.004(6) -0.012(6)
C22 0.061(11) 0.060(8) 0.039(7) -0.020(7) -0.023(7) -0.013(8)
C23 0.052(11) 0.062(9) 0.031(7) 0.000(6) 0.001(7) -0.022(8)
C24 0.076(11) 0.049(7) 0.042(7) -0.012(6) -0.028(7) -0.030(8)
C25 0.115(16) 0.083(10) 0.027(7) -0.022(7) -0.016(8) -0.034(11)
C26 0.090(15) 0.059(9) 0.046(8) -0.018(8) -0.008(9) 0.006(9)
C27 0.090(15) 0.089(12) 0.035(8) 0.001(8) -0.014(9) -0.034(11)
C28 0.087(14) 0.066(9) 0.047(8) -0.006(8) -0.027(8) -0.035(9)
C29 0.065(11) 0.048(7) 0.037(7) -0.010(6) -0.008(7) -0.031(7)
C30 0.055(10) 0.037(6) 0.029(6) 0.018(6) -0.017(6) -0.027(7)
C31 0.088(14) 0.075(10) 0.042(8) 0.013(8) -0.030(9) -0.042(10)
C32 0.059(11) 0.076(10) 0.045(8) -0.004(8) -0.024(8) -0.024(8)
C33 0.048(10) 0.058(8) 0.047(8) -0.013(7) -0.001(7) -0.022(7)
C34 0.037(9) 0.040(7) 0.030(6) -0.007(6) 0.000(6) -0.007(7)
C35 0.028(8) 0.048(8) 0.069(9) -0.009(7) -0.017(7) -0.011(7)
C36 0.064(12) 0.051(8) 0.067(9) 0.016(7) -0.024(8) -0.040(8)
C37 0.035(9) 0.037(7) 0.048(7) -0.002(6) -0.021(7) -0.008(6)
C38 0.037(9) 0.053(8) 0.059(8) 0.001(7) -0.018(7) -0.018(7)
C39 0.088(14) 0.034(7) 0.088(11) 0.027(7) -0.052(10) -0.025(9)
C40 0.081(12) 0.044(7) 0.062(9) -0.005(7) -0.041(9) -0.026(8)
C41 0.053(11) 0.074(10) 0.059(9) 0.008(8) -0.034(8) -0.045(9)
C42 0.028(9) 0.045(7) 0.068(9) 0.015(7) -0.019(7) -0.005(7)
C43 0.055(10) 0.032(7) 0.059(8) -0.006(7) -0.022(8) -0.021(7)
C44 0.053(11) 0.045(8) 0.074(10) -0.010(8) -0.006(8) -0.025(8)
C45 0.045(11) 0.072(10) 0.101(12) -0.036(10) -0.029(9) -0.015(8)
C46 0.041(11) 0.120(14) 0.085(12) -0.068(11) 0.006(9) -0.026(10)
C47 0.046(12) 0.116(14) 0.060(10) -0.022(10) -0.018(9) -0.017(10)
C48 0.030(9) 0.068(9) 0.068(9) -0.018(8) -0.018(7) -0.016(7)
N1 0.046(8) 0.050(6) 0.043(6) -0.001(5) -0.021(5) -0.027(6)
N2 0.049(8) 0.035(5) 0.065(7) -0.005(5) -0.022(6) -0.025(5)
N3 0.066(10) 0.041(6) 0.076(8) 0.007(6) -0.044(7) -0.026(6)
N4 0.039(7) 0.042(6) 0.030(5) -0.008(5) -0.005(5) -0.006(5)
N5 0.024(6) 0.035(5) 0.031(5) -0.004(4) -0.013(4) -0.013(4)
N6 0.038(7) 0.036(5) 0.026(5) 0.000(4) -0.005(5) -0.023(5)
N7 0.054(8) 0.050(6) 0.036(6) -0.006(5) -0.013(6) -0.017(6)
N8 0.046(8) 0.057(7) 0.036(6) -0.003(5) -0.016(5) -0.024(6)
N9 0.057(9) 0.053(7) 0.044(6) 0.004(5) -0.015(6) -0.036(6)
N10 0.058(9) 0.042(6) 0.051(7) -0.007(5) -0.015(6) -0.025(6)
N11 0.047(8) 0.032(5) 0.046(6) -0.014(5) -0.010(6) -0.017(5)
N12 0.028(4) 0.044(4) 0.039(4) -0.002(3) -0.016(3) -0.012(3)
O1W 0.050(6) 0.042(4) 0.041(4) -0.007(4) -0.010(4) -0.023(4)
O2W 0.056(7) 0.051(5) 0.062(5) 0.001(4) -0.026(5) -0.024(5)

loop_
_atom_type_symbol
_atom_type_description
_atom_type_scat_dispersion_real
_atom_type_scat_dispersion_imag
_atom_type_scat_source
C C 0.0033 0.0016 'International Tables Vol C Tables 4.2.6.8 and 6.1.1.4'
H H 0.0000 0.0000 'International Tables Vol C Tables 4.2.6.8 and 6.1.1.4'
N N 0.0061 0.0033 'International Tables Vol C Tables 4.2.6.8 and 6.1.1.4'
O O 0.0106 0.0060 'International Tables Vol C Tables 4.2.6.8 and 6.1.1.4'
Cu Cu 0.3201 1.2651 'International Tables Vol C Tables 4.2.6.8 and 6.1.1.4'
Mo Mo -1.6832 0.6857 'International Tables Vol C Tables 4.2.6.8 and 6.1.1.4'

loop_
_geom_angle_atom_site_label_1
_geom_angle_atom_site_label_2
_geom_angle_atom_site_label_3
_geom_angle
_geom_angle_site_symmetry_1
_geom_angle_site_symmetry_3
N12 Cu1 N1 178.9(4) . .
N12 Cu1 O2W 87.5(4) . .
N1 Cu1 O2W 91.9(4) . .
N12 Cu1 N2 99.9(4) . .
N1 Cu1 N2 80.4(4) . .
O2W Cu1 N2 165.3(4) . .
N12 Cu1 N11 77.9(4) . .
N1 Cu1 N11 103.0(4) . .
O2W Cu1 N11 85.1(4) . .
N2 Cu1 N11 108.8(4) . .
N12 Cu1 O21 92.6(3) . .
N1 Cu1 O21 86.3(4) . .
O2W Cu1 O21 83.1(3) . .
N2 Cu1 O21 83.9(4) . .
N11 Cu1 O21 165.2(4) . .
N7 Cu2 N6 179.9(5) . .
N7 Cu2 N5 99.1(4) . .
N6 Cu2 N5 80.8(4) . .
N7 Cu2 O1W 89.8(4) . .
N6 Cu2 O1W 90.3(4) . .
N5 Cu2 O1W 164.3(4) . .
N7 Cu2 N8 76.7(4) . .
N6 Cu2 N8 103.3(4) . .
N5 Cu2 N8 103.6(4) . .
O1W Cu2 N8 90.9(4) . .
O8 Mo1 O2 103.6(4) . 2_656
O8 Mo1 O7 103.2(4) . .
O2 Mo1 O7 96.5(4) 2_656 .
O8 Mo1 O26 100.5(4) . .
O2 Mo1 O26 96.1(3) 2_656 .
O7 Mo1 O26 149.7(4) . .
O8 Mo1 O12 100.3(4) . .
O2 Mo1 O12 156.1(4) 2_656 .
O7 Mo1 O12 79.4(3) . .
O26 Mo1 O12 78.0(3) . .
O8 Mo1 O12 176.1(4) . 2_656
O2 Mo1 O12 80.1(4) 2_656 2_656
O7 Mo1 O12 77.2(3) . 2_656
O26 Mo1 O12 77.9(3) . 2_656
O12 Mo1 O12 76.0(3) . 2_656
O8 Mo1 Mo3 90.4(3) . .
O2 Mo1 Mo3 132.1(3) 2_656 .
O7 Mo1 Mo3 124.9(3) . .
O26 Mo1 Mo3 36.0(2) . .
O12 Mo1 Mo3 45.57(18) . .
O12 Mo1 Mo3 86.24(19) 2_656 .
O4 Mo2 O5 104.7(5) . .
O4 Mo2 O10 102.8(4) . .
O5 Mo2 O10 98.3(4) . .
O4 Mo2 O9 103.0(4) . .
O5 Mo2 O9 98.5(4) . .
O10 Mo2 O9 144.3(3) . .
O4 Mo2 O2 92.3(4) . .
O5 Mo2 O2 163.0(4) . .
O10 Mo2 O2 77.1(3) . .
O9 Mo2 O2 77.6(3) . .
O4 Mo2 O12 161.4(4) . .
O5 Mo2 O12 93.9(4) . .
O10 Mo2 O12 74.6(3) . .
O9 Mo2 O12 73.0(3) . .
O2 Mo2 O12 69.1(3) . .
O1 Mo3 O6 103.9(4) . .
O1 Mo3 O9 101.4(4) . .
O6 Mo3 O9 102.5(4) . .
O1 Mo3 O26 101.5(4) . .
O6 Mo3 O26 95.5(4) . .
O9 Mo3 O26 146.5(3) . .
O1 Mo3 O12 159.6(4) . .
O6 Mo3 O12 96.3(4) . .
O9 Mo3 O12 77.0(3) . .
O26 Mo3 O12 73.0(3) . .
O1 Mo3 O7 88.2(4) . 2_656
O6 Mo3 O7 164.1(4) . 2_656
O9 Mo3 O7 84.9(3) . 2_656
O26 Mo3 O7 71.6(3) . 2_656
O12 Mo3 O7 71.4(3) . 2_656
O1 Mo3 Mo1 135.9(3) . .
O6 Mo3 Mo1 85.4(3) . .
O9 Mo3 Mo1 118.8(2) . .
O26 Mo3 Mo1 34.4(2) . .
O12 Mo3 Mo1 41.9(2) . .
O7 Mo3 Mo1 78.7(2) 2_656 .
O3 Mo4 O11 105.0(4) . .
O3 Mo4 O10 103.0(4) . .
O11 Mo4 O10 101.1(4) . .
O3 Mo4 O7 101.0(4) . .
O11 Mo4 O7 96.4(4) . .
O10 Mo4 O7 145.2(3) . .
O3 Mo4 O26 92.1(4) . 2_656
O11 Mo4 O26 160.9(3) . 2_656
O10 Mo4 O26 83.0(3) . 2_656
O7 Mo4 O26 71.4(3) . 2_656
O3 Mo4 O12 162.7(4) . .
O11 Mo4 O12 91.9(3) . .
O10 Mo4 O12 76.9(3) . .
O7 Mo4 O12 72.7(3) . .
O26 Mo4 O12 70.7(3) 2_656 .
O13 Mo5 O20 104.1(4) . .
O13 Mo5 O18 102.2(4) . .
O20 Mo5 O18 99.1(4) . .
O13 Mo5 O17 100.5(5) . .
O20 Mo5 O17 101.3(4) . .
O18 Mo5 O17 144.6(3) . .
O13 Mo5 O22 94.6(4) . .
O20 Mo5 O22 161.0(4) . .
O18 Mo5 O22 73.1(3) . .
O17 Mo5 O22 78.3(3) . .
O13 Mo5 O16 169.3(4) . .
O20 Mo5 O16 85.4(4) . .
O18 Mo5 O16 81.0(3) . .
O17 Mo5 O16 72.2(3) . .
O22 Mo5 O16 76.4(3) . .
O23 Mo6 O14 105.4(5) . .
O23 Mo6 O25 102.9(4) . .
O14 Mo6 O25 103.2(4) . .
O23 Mo6 O18 104.0(4) . .
O14 Mo6 O18 98.5(4) . .
O25 Mo6 O18 139.2(3) . .
O23 Mo6 O22 89.3(4) . .
O14 Mo6 O22 163.9(4) . .
O25 Mo6 O22 79.4(3) . .
O18 Mo6 O22 71.0(3) . .
O24 Mo7 O15 109.5(5) . .
O24 Mo7 O16 110.1(4) . 2_585
O15 Mo7 O16 107.3(4) . 2_585
O24 Mo7 O22 109.4(4) . .
O15 Mo7 O22 111.5(4) . .
O16 Mo7 O22 109.0(4) 2_585 .
O21 Mo8 O19 104.7(5) . .
O21 Mo8 O25 99.2(4) . .
O19 Mo8 O25 103.2(4) . .
O21 Mo8 O17 100.2(4) . 2_585
O19 Mo8 O17 100.0(4) . 2_585
O25 Mo8 O17 144.6(3) . 2_585
O21 Mo8 O15 165.3(4) . 2_585
O19 Mo8 O15 89.9(4) . 2_585
O25 Mo8 O15 74.8(3) . 2_585
O17 Mo8 O15 79.0(3) 2_585 2_585
O21 Mo8 O16 89.3(4) . 2_585
O19 Mo8 O16 165.4(3) . 2_585
O25 Mo8 O16 78.1(3) . 2_585
O17 Mo8 O16 72.9(3) 2_585 2_585
O15 Mo8 O16 76.4(3) 2_585 2_585
Mo1 O2 Mo2 118.2(5) 2_656 .
Mo1 O7 Mo4 110.0(4) . .
Mo1 O7 Mo3 110.9(3) . 2_656
Mo4 O7 Mo3 103.4(4) . 2_656
Mo3 O9 Mo2 118.2(4) . .
Mo4 O10 Mo2 117.5(4) . .
Mo1 O12 Mo3 92.5(3) . .
Mo1 O12 Mo1 104.0(3) . 2_656
Mo3 O12 Mo1 97.7(3) . 2_656
Mo1 O12 Mo4 91.1(3) . .
Mo3 O12 Mo4 163.6(4) . .
Mo1 O12 Mo4 96.8(3) 2_656 .
Mo1 O12 Mo2 163.4(4) . .
Mo3 O12 Mo2 87.0(3) . .
Mo1 O12 Mo2 92.5(3) 2_656 .
Mo4 O12 Mo2 85.0(2) . .
Mo7 O15 Mo8 129.3(5) . 2_585
Mo7 O16 Mo8 131.1(4) 2_585 2_585
Mo7 O16 Mo5 132.4(4) 2_585 .
Mo8 O16 Mo5 87.2(3) 2_585 .
Mo8 O17 Mo5 122.7(4) 2_585 .
Mo5 O18 Mo6 122.2(4) . .
Mo8 O21 Cu1 158.1(5) . .
Mo7 O22 Mo5 129.3(4) . .
Mo7 O22 Mo6 130.2(4) . .
Mo5 O22 Mo6 89.4(3) . .
Mo8 O25 Mo6 125.1(4) . .
Mo1 O26 Mo3 109.6(3) . .
Mo1 O26 Mo4 111.9(3) . 2_656
Mo3 O26 Mo4 103.3(4) . 2_656
N1 C1 C2 120.9(15) . .
N1 C1 H1A 119.6 . .
C2 C1 H1A 119.6 . .
C3 C2 C1 120.1(14) . .
C3 C2 H2A 119.9 . .
C1 C2 H2A 119.9 . .
C2 C3 C4 120.8(17) . .
C2 C3 H3A 119.6 . .
C4 C3 H3A 119.6 . .
C3 C4 C5 116.6(17) . .
C3 C4 H4 121.7 . .
C5 C4 H4 121.7 . .
N1 C5 C4 122.4(12) . .
N1 C5 C6 116.5(12) . .
C4 C5 C6 121.1(15) . .
N2 C6 C7 110.9(13) . .
N2 C6 C5 114.6(14) . .
C7 C6 C5 134.3(15) . .
C8 C7 C6 106.2(16) . .
C8 C7 H7A 126.9 . .
C6 C7 H7A 126.9 . .
C7 C8 N3 107.1(15) . .
C7 C8 H8A 126.5 . .
N3 C8 H8A 126.5 . .
N3 C9 C10 112.9(10) . .
N3 C9 H9A 109.0 . .
C10 C9 H9A 109.0 . .
N3 C9 H9B 109.0 . .
C10 C9 H9B 109.0 . .
H9A C9 H9B 107.8 . .
C11 C10 C15 117.3(12) . .
C11 C10 C9 125.2(11) . .
C15 C10 C9 117.4(11) . .
C10 C11 C12 121.3(12) . .
C10 C11 H11A 119.3 . .
C12 C11 H11A 119.3 . .
C11 C12 C13 121.9(11) . .
C11 C12 H12A 119.1 . .
C13 C12 H12A 119.1 . .
C12 C13 C14 115.2(12) . .
C12 C13 C16 123.8(11) . .
C14 C13 C16 121.0(11) . .
C15 C14 C13 122.6(12) . .
C15 C14 H14A 118.7 . .
C13 C14 H14A 118.7 . .
C14 C15 C10 121.5(12) . .
C14 C15 H15A 119.2 . .
C10 C15 H15A 119.2 . .
N4 C16 C13 113.3(9) . .
N4 C16 H16A 108.9 . .
C13 C16 H16A 108.9 . .
N4 C16 H16B 108.9 . .
C13 C16 H16B 108.9 . .
H16A C16 H16B 107.7 . .
C18 C17 N4 107.3(12) . .
C18 C17 H17A 126.3 . .
N4 C17 H17A 126.3 . .
C17 C18 C19 106.2(13) . .
C17 C18 H18A 126.9 . .
C19 C18 H18A 126.9 . .
C18 C19 N5 112.6(10) . .
C18 C19 C20 133.6(11) . .
N5 C19 C20 113.8(11) . .
N6 C20 C21 121.4(11) . .
N6 C20 C19 116.8(10) . .
C21 C20 C19 121.8(12) . .
C22 C21 C20 119.6(14) . .
C22 C21 H21A 120.2 . .
C20 C21 H21A 120.2 . .
C21 C22 C23 118.0(12) . .
C21 C22 H22A 121.0 . .
C23 C22 H22A 121.0 . .
C22 C23 C24 121.3(13) . .
C22 C23 H23A 119.4 . .
C24 C23 H23A 119.4 . .
N6 C24 C23 118.5(13) . .
N6 C24 H24A 120.7 . .
C23 C24 H24A 120.7 . .
N7 C25 C26 120.7(15) . .
N7 C25 H25A 119.7 . .
C26 C25 H25A 119.7 . .
C27 C26 C25 118.5(13) . .
C27 C26 H26A 120.7 . .
C25 C26 H26A 120.7 . .
C28 C27 C26 120.6(14) . .
C28 C27 H27A 119.7 . .
C26 C27 H27A 119.7 . .
C27 C28 C29 120.3(15) . .
C27 C28 H28A 119.9 . .
C29 C28 H28A 119.9 . .
N7 C29 C28 120.2(12) . .
N7 C29 C30 116.0(10) . .
C28 C29 C30 123.7(14) . .
N8 C30 C31 112.2(11) . .
N8 C30 C29 120.1(12) . .
C31 C30 C29 127.8(12) . .
C32 C31 C30 104.5(13) . .
C32 C31 H31A 127.8 . .
C30 C31 H31A 127.8 . .
N9 C32 C31 107.8(13) . .
N9 C32 H32A 126.1 . .
C31 C32 H32A 126.1 . .
N9 C33 C34 111.2(10) . .
N9 C33 H33A 109.4 . .
C34 C33 H33A 109.4 . .
N9 C33 H33B 109.4 . .
C34 C33 H33B 109.4 . .
H33A C33 H33B 108.0 . .
C39 C34 C35 117.5(14) . .
C39 C34 C33 122.0(12) . .
C35 C34 C33 120.5(14) . .
C36 C35 C34 117.9(14) . .
C36 C35 H35A 121.0 . .
C34 C35 H35A 121.0 . .
C37 C36 C35 123.5(13) . .
C37 C36 H36A 118.2 . .
C35 C36 H36A 118.2 . .
C36 C37 C38 114.6(14) . .
C36 C37 C40 121.3(12) . .
C38 C37 C40 123.8(14) . .
C39 C38 C37 126.0(15) . .
C39 C38 H38A 117.0 . .
C37 C38 H38A 117.0 . .
C38 C39 C34 120.1(13) . .
C38 C39 H39A 119.9 . .
C34 C39 H39A 119.9 . .
N10 C40 C37 112.3(10) . .
N10 C40 H40A 109.1 . .
C37 C40 H40A 109.1 . .
N10 C40 H40B 109.1 . .
C37 C40 H40B 109.1 . .
H40A C40 H40B 107.9 . .
N10 C41 C42 108.5(13) . .
N10 C41 H41A 125.7 . .
C42 C41 H41A 125.7 . .
C41 C42 C43 103.5(12) . .
C41 C42 H42A 128.3 . .
C43 C42 H42A 128.3 . .
N11 C43 C42 113.9(12) . .
N11 C43 C44 116.7(13) . .
C42 C43 C44 129.4(13) . .
N12 C44 C45 123.1(14) . .
N12 C44 C43 116.4(12) . .
C45 C44 C43 120.4(14) . .
C44 C45 C46 114.4(15) . .
C44 C45 H45A 122.8 . .
C46 C45 H45A 122.8 . .
C47 C46 C45 124.4(14) . .
C47 C46 H46A 117.8 . .
C45 C46 H46A 117.8 . .
C46 C47 C48 115.6(14) . .
C46 C47 H47A 122.2 . .
C48 C47 H47A 122.2 . .
C47 C48 N12 125.3(13) . .
C47 C48 H48A 117.3 . .
N12 C48 H48A 117.3 . .
C5 N1 C1 119.1(11) . .
C5 N1 Cu1 116.3(8) . .
C1 N1 Cu1 124.4(10) . .
C6 N2 N3 104.6(12) . .
C6 N2 Cu1 112.0(9) . .
N3 N2 Cu1 143.3(10) . .
N2 N3 C8 111.1(12) . .
N2 N3 C9 122.7(13) . .
C8 N3 C9 126.3(13) . .
C17 N4 N5 111.4(9) . .
C17 N4 C16 126.1(12) . .
N5 N4 C16 122.2(11) . .
C19 N5 N4 102.4(9) . .
C19 N5 Cu2 114.2(7) . .
N4 N5 Cu2 143.4(7) . .
C20 N6 C24 121.2(10) . .
C20 N6 Cu2 114.4(7) . .
C24 N6 Cu2 124.4(9) . .
C25 N7 C29 119.7(11) . .
C25 N7 Cu2 119.8(9) . .
C29 N7 Cu2 120.1(8) . .
C30 N8 N9 103.5(11) . .
C30 N8 Cu2 106.7(8) . .
N9 N8 Cu2 148.6(7) . .
C32 N9 N8 112.0(10) . .
C32 N9 C33 127.6(12) . .
N8 N9 C33 119.8(11) . .
C41 N10 N11 110.0(10) . .
C41 N10 C40 128.5(12) . .
N11 N10 C40 120.2(12) . .
C43 N11 N10 104.0(11) . .
C43 N11 Cu1 109.5(8) . .
N10 N11 Cu1 144.9(8) . .
C44 N12 C48 117.2(11) . .
C44 N12 Cu1 118.9(9) . .
C48 N12 Cu1 123.9(9) . .

loop_
_geom_bond_atom_site_label_1
_geom_bond_atom_site_label_2
_geom_bond_distance
_geom_bond_site_symmetry_2
Cu1 N12 1.956(9) .
Cu1 N1 1.969(10) .
Cu1 O2W 2.103(9) .
Cu1 N2 2.106(11) .
Cu1 N11 2.283(11) .
Cu1 O21 2.317(8) .
Cu2 N7 1.977(10) .
Cu2 N6 2.010(9) .
Cu2 N5 2.030(10) .
Cu2 O1W 2.029(8) .
Cu2 N8 2.355(11) .
Mo1 O8 1.702(8) .
Mo1 O2 1.755(9) 2_656
Mo1 O7 1.930(7) .
Mo1 O26 1.931(8) .
Mo1 O12 2.151(9) .
Mo1 O12 2.351(8) 2_656
Mo1 Mo3 3.2180(17) .
Mo2 O4 1.699(10) .
Mo2 O5 1.720(9) .
Mo2 O10 1.911(8) .
Mo2 O9 1.916(7) .
Mo2 O2 2.271(9) .
Mo2 O12 2.448(9) .
Mo3 O1 1.689(8) .
Mo3 O6 1.695(9) .
Mo3 O9 1.897(8) .
Mo3 O26 2.007(8) .
Mo3 O12 2.300(7) .
Mo3 O7 2.314(8) 2_656
Mo4 O3 1.680(8) .
Mo4 O11 1.719(9) .
Mo4 O10 1.894(10) .
Mo4 O7 2.011(9) .
Mo4 O26 2.321(8) 2_656
Mo4 O12 2.368(7) .
Mo5 O13 1.681(8) .
Mo5 O20 1.707(8) .
Mo5 O18 1.915(9) .
Mo5 O17 1.933(10) .
Mo5 O22 2.344(7) .
Mo5 O16 2.447(7) .
Mo6 O23 1.687(7) .
Mo6 O14 1.689(10) .
Mo6 O25 1.903(7) .
Mo6 O18 1.922(7) .
Mo6 O22 2.430(10) .
Mo7 O24 1.679(8) .
Mo7 O15 1.773(8) .
Mo7 O16 1.773(7) 2_585
Mo7 O22 1.797(9) .
Mo8 O21 1.691(7) .
Mo8 O19 1.702(9) .
Mo8 O25 1.896(6) .
Mo8 O17 1.904(8) 2_585
Mo8 O15 2.339(7) 2_585
Mo8 O16 2.437(9) 2_585
O2 Mo1 1.755(9) 2_656
O7 Mo3 2.314(8) 2_656
O12 Mo1 2.351(8) 2_656
O15 Mo8 2.339(7) 2_585
O16 Mo7 1.773(7) 2_585
O16 Mo8 2.437(9) 2_585
O17 Mo8 1.904(8) 2_585
O26 Mo4 2.321(8) 2_656
C1 N1 1.344(15) .
C1 C2 1.406(18) .
C1 H1A 0.9500 .
C2 C3 1.34(2) .
C2 H2A 0.9500 .
C3 C4 1.38(2) .
C3 H3A 0.9500 .
C4 C5 1.434(17) .
C4 H4 0.9500 .
C5 N1 1.332(17) .
C5 C6 1.474(18) .
C6 N2 1.351(16) .
C6 C7 1.38(2) .
C7 C8 1.35(2) .
C7 H7A 0.9500 .
C8 N3 1.368(19) .
C8 H8A 0.9500 .
C9 N3 1.481(16) .
C9 C10 1.519(16) .
C9 H9A 0.9900 .
C9 H9B 0.9900 .
C10 C11 1.366(16) .
C10 C15 1.376(16) .
C11 C12 1.374(18) .
C11 H11A 0.9500 .
C12 C13 1.381(15) .
C12 H12A 0.9500 .
C13 C14 1.400(18) .
C13 C16 1.474(17) .
C14 C15 1.341(19) .
C14 H14A 0.9500 .
C15 H15A 0.9500 .
C16 N4 1.461(14) .
C16 H16A 0.9900 .
C16 H16B 0.9900 .
C17 C18 1.337(16) .
C17 N4 1.353(16) .
C17 H17A 0.9500 .
C18 C19 1.348(17) .
C18 H18A 0.9500 .
C19 N5 1.356(13) .
C19 C20 1.474(15) .
C20 N6 1.323(15) .
C20 C21 1.385(16) .
C21 C22 1.359(18) .
C21 H21A 0.9500 .
C22 C23 1.38(2) .
C22 H22A 0.9500 .
C23 C24 1.390(16) .
C23 H23A 0.9500 .
C24 N6 1.340(15) .
C24 H24A 0.9500 .
C25 N7 1.357(16) .
C25 C26 1.406(18) .
C25 H25A 0.9500 .
C26 C27 1.38(2) .
C26 H26A 0.9500 .
C27 C28 1.358(18) .
C27 H27A 0.9500 .
C28 C29 1.379(16) .
C28 H28A 0.9500 .
C29 N7 1.374(17) .
C29 C30 1.430(16) .
C30 N8 1.335(14) .
C30 C31 1.382(19) .
C31 C32 1.375(17) .
C31 H31A 0.9500 .
C32 N9 1.319(17) .
C32 H32A 0.9500 .
C33 N9 1.472(14) .
C33 C34 1.518(19) .
C33 H33A 0.9900 .
C33 H33B 0.9900 .
C34 C39 1.37(2) .
C34 C35 1.411(16) .
C35 C36 1.411(19) .
C35 H35A 0.9500 .
C36 C37 1.35(2) .
C36 H36A 0.9500 .
C37 C38 1.360(16) .
C37 C40 1.458(18) .
C38 C39 1.33(2) .
C38 H38A 0.9500 .
C39 H39A 0.9500 .
C40 N10 1.459(16) .
C40 H40A 0.9900 .
C40 H40B 0.9900 .
C41 N10 1.340(17) .
C41 C42 1.356(17) .
C41 H41A 0.9500 .
C42 C43 1.380(19) .
C42 H42A 0.9500 .
C43 N11 1.295(15) .
C43 C44 1.496(18) .
C44 N12 1.341(17) .
C44 C45 1.393(18) .
C45 C46 1.42(2) .
C45 H45A 0.9500 .
C46 C47 1.34(2) .
C46 H46A 0.9500 .
C47 C48 1.350(17) .
C47 H47A 0.9500 .
C48 N12 1.366(15) .
C48 H48A 0.9500 .
N2 N3 1.348(14) .
N4 N5 1.361(13) .
N8 N9 1.372(14) .
N10 N11 1.375(13) .
